data_7027242
loop_
_publ_author_name
'Kato, Shinzi'
'Niyomura, Osamu'
'Kawahara, Yasuyuki'
'Kanda, Takahiro'

_publ_section_title
;
 Bis(phosphine)bis(tellurocarboxylato)-palladium(II) and -platinum(II)
 complexes: synthesis and crystal structure
;
_journal_issue 10
_journal_name_full 'Journal of the Chemical Society, Dalton Transactions'
_journal_page_first 1677
_journal_paper_doi 10.1039/a810015b
_journal_year 1999
_chemical_formula_moiety 'C28 H44 O2 P2 Pt S2 '
_chemical_formula_sum 'C28 H44 O2 P2 Pt S2'
_chemical_formula_weight 733.81
_space_group_IT_number 14
_symmetry_cell_setting monoclinic
_symmetry_Int_Tables_number 14
_symmetry_space_group_name_Hall '-P 2ybc'
_symmetry_space_group_name_H-M 'P 1 21/c 1'
_audit_creation_date 'Fri Oct 23 18:50:01 1998'
_audit_creation_method 'from TEXRAY.INF file'
_cell_angle_alpha 90
_cell_angle_beta 102.347(5)
_cell_angle_gamma 90
_cell_formula_units_Z 2
_cell_length_a 9.523(1)
_cell_length_b 11.902(1)
_cell_length_c 14.5038(8)
_cell_measurement_reflns_used 25
_cell_measurement_temperature 296.2
_cell_measurement_theta_max 15.0
_cell_measurement_theta_min 14.8
_cell_volume 1605.9(2)
_computing_cell_refinement 'Rigaku/AFC Diffractometer Control'
_computing_data_collection 'Rigaku/AFC Diffractometer Control'
_computing_data_reduction teXsan
_computing_publication_material teXsan
_computing_structure_refinement teXsan
_computing_structure_solution SHELXS86
_diffrn_ambient_temperature 296.2
_diffrn_measurement_device_type 'Rigaku AFC7R'
_diffrn_measurement_method \w-2\q
_diffrn_orient_matrix_UB_11 -0.00388
_diffrn_orient_matrix_UB_12 0.05056
_diffrn_orient_matrix_UB_13 -0.05556
_diffrn_orient_matrix_UB_21 0.06238
_diffrn_orient_matrix_UB_22 0.05567
_diffrn_orient_matrix_UB_23 0.04140
_diffrn_orient_matrix_UB_31 0.08746
_diffrn_orient_matrix_UB_32 -0.03747
_diffrn_orient_matrix_UB_33 -0.01345
_diffrn_radiation_detector 'scintillation counter'
_diffrn_radiation_monochromator graphite
_diffrn_radiation_source 'Rigaku rotating anode'
_diffrn_radiation_type 'Mo K\a'
_diffrn_radiation_wavelength 0.7107
_diffrn_reflns_av_R_equivalents 0.022
_diffrn_reflns_av_sigmaI/netI 0.052
_diffrn_reflns_limit_h_max 12
_diffrn_reflns_limit_h_min 0
_diffrn_reflns_limit_k_max 15
_diffrn_reflns_limit_k_min 0
_diffrn_reflns_limit_l_max 18
_diffrn_reflns_limit_l_min -18
_diffrn_reflns_number 4101
_diffrn_reflns_reduction_process 'Lp corrections applied'
_diffrn_reflns_theta_max 27.49
_diffrn_reflns_theta_min 2.19
_diffrn_standards_decay_% 49.32
_diffrn_standards_interval_count 150
_diffrn_standards_number 3
_exptl_absorpt_coefficient_mu 4.603
_exptl_absorpt_correction_T_max 0.994
_exptl_absorpt_correction_T_min 0.608
_exptl_absorpt_correction_type psi-scan
_exptl_absorpt_process_details '(North, Phillips & Mathews, 1968)'
_exptl_crystal_colour colorless
_exptl_crystal_density_diffrn 1.517
_exptl_crystal_density_method 'not measured'
_exptl_crystal_description prismatic
_exptl_crystal_F_000 736.00
_exptl_crystal_size_max 0.340
_exptl_crystal_size_mid 0.310
_exptl_crystal_size_min 0.200
_refine_diff_density_max 0.66
_refine_diff_density_min -0.92
_refine_ls_extinction_coef 0.043(1)
_refine_ls_extinction_method 'Zachariasen(1967) type 2 Gaussian isotropic'
_refine_ls_goodness_of_fit_ref 1.329
_refine_ls_hydrogen_treatment noref
_refine_ls_matrix_type full
_refine_ls_number_constraints 0
_refine_ls_number_parameters 161
_refine_ls_number_reflns 2235
_refine_ls_number_restraints 0
_refine_ls_R_factor_all 0.0308
_refine_ls_R_factor_gt 0.0308
_refine_ls_shift/su_max 0.0000
_refine_ls_shift/su_mean 0.0000
_refine_ls_structure_factor_coef F
_refine_ls_weighting_details 'w = 1/[\s^2^(Fo) + 0.00040|Fo|^2^]'
_refine_ls_weighting_scheme calc
_refine_ls_wR_factor_gt 0.0408
_refine_ls_wR_factor_ref 0.0408
_reflns_number_gt 2235
_reflns_number_total 3877
_reflns_threshold_expression >2.0sigma(I)
_cod_data_source_file 810015bsup1.cif
_cod_data_source_block (4-CH3C6H4COS)2Pt(PEt3)2
_cod_depositor_comments
;
The following automatic conversions were performed:
'_reflns_observed_expression' tag replaced with
'_reflns_threshold_expression' tag as specified in the replacement
file
'cod-tools/trunk/perl-scripts/inputs/replacement_tags.lst'.

'_atom_site_calc_flags'
tag replaced with '_atom_site_calc_flag' tag as specified in the
replacement file
'cod-tools/trunk/perl-scripts/inputs/replacement_tags.lst'.

'_atom_type_scat_imag'
tag replaced with '_atom_type_scat_dispersion_imag' tag as specified
in the replacement file
'cod-tools/trunk/perl-scripts/inputs/replacement_tags.lst'.

Automatic conversion script
Id: cif_correct_tags 3137 2015-03-23 15:08:43Z antanas 
;
_cod_original_sg_symbol_H-M 'P 21/c       '
_cod_original_formula_sum 'C28 H44 O2 P2 Pt S2 '
_cod_database_code 7027242

loop_
_symmetry_equiv_pos_as_xyz
x,y,z
-x,1/2+y,1/2-z
-x,-y,-z
x,1/2-y,1/2+z

loop_
_atom_site_label
_atom_site_type_symbol
_atom_site_fract_x
_atom_site_fract_y
_atom_site_fract_z
_atom_site_U_iso_or_equiv
_atom_site_adp_type
_atom_site_occupancy
_atom_site_calc_flag
_atom_site_refinement_flags
Pt Pt 0.0000 0.0000 0.0000 0.0529(1) Uani 1.00 d S
S S -0.1791(2) 0.0824(2) -0.1149(1) 0.0665(5) Uani 1.00 d .
P P -0.1190(2) 0.0710(2) 0.1104(1) 0.0713(6) Uani 1.00 d .
O O -0.2739(7) -0.1246(4) -0.1339(4) 0.096(2) Uani 1.00 d .
C(1) C -0.4025(7) -0.0015(7) -0.2509(4) 0.061(2) Uani 1.00 d .
C(2) C -0.4428(8) 0.1071(6) -0.2802(5) 0.070(2) Uani 1.00 d .
C(3) C -0.5478(9) 0.1256(8) -0.3598(6) 0.082(3) Uani 1.00 d .
C(4) C -0.6138(9) 0.0366(8) -0.4135(6) 0.079(3) Uani 1.00 d .
C(5) C -0.5709(9) -0.0700(9) -0.3848(6) 0.089(3) Uani 1.00 d .
C(6) C -0.4680(9) -0.0902(7) -0.3040(6) 0.077(3) Uani 1.00 d .
C(7) C -0.2892(8) -0.0293(6) -0.1653(5) 0.063(2) Uani 1.00 d .
C(8) C -0.730(1) 0.057(1) -0.4998(7) 0.115(4) Uani 1.00 d .
C(9) C -0.162(1) 0.2219(8) 0.0935(6) 0.102(3) Uani 1.00 d .
C(10) C -0.031(2) 0.2908(8) 0.0923(9) 0.156(6) Uani 1.00 d .
C(11) C -0.295(1) 0.0078(9) 0.0985(9) 0.119(4) Uani 1.00 d .
C(12) C -0.289(2) -0.118(1) 0.113(1) 0.164(6) Uani 1.00 d .
C(13) C -0.025(1) 0.0610(9) 0.2355(6) 0.108(4) Uani 1.00 d .
C(14) C -0.099(1) 0.107(1) 0.3069(7) 0.151(5) Uani 1.00 d .
H(1) H -0.3949 0.1692 -0.2419 0.0846 Uiso 1.00 calc .
H(2) H -0.5758 0.2033 -0.3785 0.0962 Uiso 1.00 calc .
H(3) H -0.6133 -0.1348 -0.4230 0.1029 Uiso 1.00 calc .
H(4) H -0.4424 -0.1671 -0.2831 0.0888 Uiso 1.00 calc .
H(5) H -0.8173 0.0255 -0.4914 0.1372 Uiso 1.00 calc .
H(6) H -0.7027 0.0218 -0.5529 0.1372 Uiso 1.00 calc .
H(7) H -0.7405 0.1351 -0.5112 0.1372 Uiso 1.00 calc .
H(8) H -0.2322 0.2289 0.0351 0.1225 Uiso 1.00 calc .
H(9) H -0.2073 0.2445 0.1436 0.1225 Uiso 1.00 calc .
H(10) H 0.0087 0.2650 0.0425 0.1932 Uiso 1.00 calc .
H(11) H -0.0626 0.3664 0.0818 0.1932 Uiso 1.00 calc .
H(12) H 0.0315 0.2828 0.1506 0.1932 Uiso 1.00 calc .
H(13) H -0.3506 0.0235 0.0364 0.1464 Uiso 1.00 calc .
H(14) H -0.3419 0.0395 0.1436 0.1464 Uiso 1.00 calc .
H(15) H -0.2277 -0.1511 0.0751 0.1954 Uiso 1.00 calc .
H(16) H -0.3836 -0.1499 0.0912 0.1954 Uiso 1.00 calc .
H(17) H -0.2546 -0.1363 0.1762 0.1954 Uiso 1.00 calc .
H(18) H -0.0076 -0.0169 0.2492 0.1326 Uiso 1.00 calc .
H(19) H 0.0637 0.0990 0.2419 0.1326 Uiso 1.00 calc .
H(20) H -0.1910 0.0709 0.3003 0.1839 Uiso 1.00 calc .
H(21) H -0.1140 0.1852 0.2966 0.1839 Uiso 1.00 calc .
H(22) H -0.0440 0.0935 0.3679 0.1839 Uiso 1.00 calc .

loop_
_atom_site_aniso_label
_atom_site_aniso_U_11
_atom_site_aniso_U_22
_atom_site_aniso_U_33
_atom_site_aniso_U_12
_atom_site_aniso_U_13
_atom_site_aniso_U_23
Pt 0.0628(2) 0.0434(2) 0.0519(2) 0.0015(2) 0.0109(1) 0.0020(2)
S 0.076(1) 0.0500(9) 0.068(1) 0.0016(9) 0.0032(9) 0.0039(8)
P 0.086(1) 0.067(1) 0.066(1) 0.014(1) 0.0276(10) 0.000(1)
O 0.107(4) 0.057(3) 0.109(4) -0.012(3) -0.009(3) 0.023(3)
C(1) 0.060(3) 0.061(4) 0.062(3) -0.004(5) 0.016(3) 0.001(4)
C(2) 0.080(5) 0.056(5) 0.071(4) 0.005(4) 0.011(4) -0.004(4)
C(3) 0.079(5) 0.079(5) 0.081(5) 0.022(5) 0.002(4) 0.011(5)
C(4) 0.062(5) 0.099(7) 0.070(5) 0.005(4) 0.000(4) 0.000(4)
C(5) 0.082(6) 0.092(7) 0.083(5) -0.004(6) -0.005(5) -0.011(6)
C(6) 0.082(5) 0.060(5) 0.083(5) -0.005(4) 0.006(4) -0.001(4)
C(7) 0.064(4) 0.057(5) 0.068(4) 0.002(3) 0.015(3) 0.007(3)
C(8) 0.092(7) 0.141(8) 0.096(6) -0.003(7) -0.011(5) 0.011(7)
C(9) 0.141(9) 0.083(6) 0.084(6) 0.037(6) 0.025(6) -0.009(5)
C(10) 0.25(2) 0.059(6) 0.16(1) 0.012(9) 0.05(1) -0.012(7)
C(11) 0.105(7) 0.14(1) 0.128(8) -0.001(8) 0.062(7) -0.012(8)
C(12) 0.19(1) 0.14(1) 0.20(1) -0.05(1) 0.12(1) 0.01(1)
C(13) 0.158(10) 0.103(7) 0.071(5) 0.039(7) 0.042(6) 0.015(5)
C(14) 0.20(1) 0.18(1) 0.082(6) 0.06(1) 0.043(7) -0.008(8)

loop_
_atom_type_symbol
_atom_type_description
_atom_type_scat_dispersion_real
_atom_type_scat_dispersion_imag
_atom_type_scat_source
C C 0.003 0.002
;International Tables for Crystallography
(1992, Vol. C, Tables 4.2.6.8 and 6.1.1.1)
;
H H 0.000 0.000
;International Tables for Crystallography
(1992, Vol. C, Table 6.1.1.2)
;
O O 0.011 0.006
;International Tables for Crystallography
(1992, Vol. C, Tables 4.2.6.8 and 6.1.1.1)
;
P P 0.102 0.094
;International Tables for Crystallography
(1992, Vol. C, Tables 4.2.6.8 and 6.1.1.1)
;
Pt Pt -1.703 8.390
;International Tables for Crystallography
(1992, Vol. C, Tables 4.2.6.8 and 6.1.1.1)
;
S S 0.125 0.123
;International Tables for Crystallography
(1992, Vol. C, Tables 4.2.6.8 and 6.1.1.1)
;

loop_
_geom_angle_atom_site_label_1
_geom_angle_atom_site_label_2
_geom_angle_atom_site_label_3
_geom_angle
_geom_angle_site_symmetry_1
_geom_angle_site_symmetry_2
_geom_angle_site_symmetry_3
_geom_angle_publ_flag
S Pt S 180.0 1_555 1_555 3_555 yes
S Pt P 87.09(7) 1_555 1_555 1_555 yes
S Pt P 92.91(7) 1_555 1_555 3_555 yes
S Pt P 92.91(7) 3_555 1_555 1_555 yes
S Pt P 87.09(7) 3_555 1_555 3_555 yes
P Pt P 180.0 1_555 1_555 3_555 yes
Pt S C(7) 105.1(3) 1_555 1_555 1_555 yes
Pt P C(9) 113.0(3) 1_555 1_555 1_555 yes
Pt P C(11) 111.3(3) 1_555 1_555 1_555 yes
Pt P C(13) 116.7(3) 1_555 1_555 1_555 yes
C(9) P C(11) 102.6(5) 1_555 1_555 1_555 yes
C(9) P C(13) 103.9(5) 1_555 1_555 1_555 yes
C(11) P C(13) 108.2(6) 1_555 1_555 1_555 yes
C(2) C(1) C(6) 118.8(7) 1_555 1_555 1_555 yes
C(2) C(1) C(7) 124.2(7) 1_555 1_555 1_555 yes
C(6) C(1) C(7) 117.0(7) 1_555 1_555 1_555 yes
C(1) C(2) C(3) 120.7(7) 1_555 1_555 1_555 yes
C(1) C(2) H(1) 117.8(7) 1_555 1_555 1_555 no
C(3) C(2) H(1) 121.6(8) 1_555 1_555 1_555 no
C(2) C(3) C(4) 120.8(8) 1_555 1_555 1_555 yes
C(2) C(3) H(2) 119.2(9) 1_555 1_555 1_555 no
C(4) C(3) H(2) 120.1(8) 1_555 1_555 1_555 no
C(3) C(4) C(5) 117.9(7) 1_555 1_555 1_555 yes
C(3) C(4) C(8) 120.7(9) 1_555 1_555 1_555 yes
C(5) C(4) C(8) 121.4(9) 1_555 1_555 1_555 yes
C(4) C(5) C(6) 122.1(9) 1_555 1_555 1_555 yes
C(4) C(5) H(3) 119.7(8) 1_555 1_555 1_555 no
C(6) C(5) H(3) 118(1) 1_555 1_555 1_555 no
C(1) C(6) C(5) 119.8(8) 1_555 1_555 1_555 yes
C(1) C(6) H(4) 119.5(8) 1_555 1_555 1_555 no
C(5) C(6) H(4) 120.7(9) 1_555 1_555 1_555 no
S C(7) O 122.4(6) 1_555 1_555 1_555 yes
S C(7) C(1) 116.0(5) 1_555 1_555 1_555 yes
O C(7) C(1) 121.6(7) 1_555 1_555 1_555 yes
C(4) C(8) H(5) 109.9(9) 1_555 1_555 1_555 no
C(4) C(8) H(6) 108.9(10) 1_555 1_555 1_555 no
C(4) C(8) H(7) 109.7(10) 1_555 1_555 1_555 no
H(5) C(8) H(6) 109(1) 1_555 1_555 1_555 no
H(5) C(8) H(7) 110(1) 1_555 1_555 1_555 no
H(6) C(8) H(7) 109(1) 1_555 1_555 1_555 no
P C(9) C(10) 112.1(7) 1_555 1_555 1_555 yes
P C(9) H(8) 107.0(8) 1_555 1_555 1_555 no
P C(9) H(9) 107.1(7) 1_555 1_555 1_555 no
C(10) C(9) H(8) 111(1) 1_555 1_555 1_555 no
C(10) C(9) H(9) 111(1) 1_555 1_555 1_555 no
H(8) C(9) H(9) 107.1(10) 1_555 1_555 1_555 no
C(9) C(10) H(10) 107(1) 1_555 1_555 1_555 no
C(9) C(10) H(11) 106(1) 1_555 1_555 1_555 no
C(9) C(10) H(12) 107(1) 1_555 1_555 1_555 no
H(10) C(10) H(11) 110(1) 1_555 1_555 1_555 no
H(10) C(10) H(12) 112(1) 1_555 1_555 1_555 no
H(11) C(10) H(12) 111(1) 1_555 1_555 1_555 no
P C(11) C(12) 112.8(9) 1_555 1_555 1_555 yes
P C(11) H(13) 108.6(8) 1_555 1_555 1_555 no
P C(11) H(14) 109.3(9) 1_555 1_555 1_555 no
C(12) C(11) H(13) 108(1) 1_555 1_555 1_555 no
C(12) C(11) H(14) 108(1) 1_555 1_555 1_555 no
H(13) C(11) H(14) 109(1) 1_555 1_555 1_555 no
C(11) C(12) H(15) 110.2(10) 1_555 1_555 1_555 no
C(11) C(12) H(16) 109(1) 1_555 1_555 1_555 no
C(11) C(12) H(17) 111(1) 1_555 1_555 1_555 no
H(15) C(12) H(16) 106(1) 1_555 1_555 1_555 no
H(15) C(12) H(17) 109(1) 1_555 1_555 1_555 no
H(16) C(12) H(17) 108(1) 1_555 1_555 1_555 no
P C(13) C(14) 117.3(8) 1_555 1_555 1_555 yes
P C(13) H(18) 106.9(8) 1_555 1_555 1_555 no
P C(13) H(19) 107.6(6) 1_555 1_555 1_555 no
C(14) C(13) H(18) 107.3(9) 1_555 1_555 1_555 no
C(14) C(13) H(19) 107.9(10) 1_555 1_555 1_555 no
H(18) C(13) H(19) 109(1) 1_555 1_555 1_555 no
C(13) C(14) H(20) 109(1) 1_555 1_555 1_555 no
C(13) C(14) H(21) 109(1) 1_555 1_555 1_555 no
C(13) C(14) H(22) 110(1) 1_555 1_555 1_555 no
H(20) C(14) H(21) 108(1) 1_555 1_555 1_555 no
H(20) C(14) H(22) 109(1) 1_555 1_555 1_555 no
H(21) C(14) H(22) 109(1) 1_555 1_555 1_555 no

loop_
_geom_bond_atom_site_label_1
_geom_bond_atom_site_label_2
_geom_bond_distance
_geom_bond_site_symmetry_1
_geom_bond_site_symmetry_2
_geom_bond_publ_flag
Pt S 2.331(2) 1_555 1_555 yes
Pt S 2.331(2) 1_555 3_555 yes
Pt P 2.310(2) 1_555 1_555 yes
Pt P 2.310(2) 1_555 3_555 yes
S C(7) 1.753(8) 1_555 1_555 yes
P C(9) 1.846(9) 1_555 1_555 yes
P C(11) 1.81(1) 1_555 1_555 yes
P C(13) 1.849(9) 1_555 1_555 yes
O C(7) 1.219(7) 1_555 1_555 yes
C(1) C(2) 1.388(9) 1_555 1_555 yes
C(1) C(6) 1.375(10) 1_555 1_555 yes
C(1) C(7) 1.50(1) 1_555 1_555 yes
C(2) C(3) 1.37(1) 1_555 1_555 yes
C(2) H(1) 0.977 1_555 1_555 no
C(3) C(4) 1.38(1) 1_555 1_555 yes
C(3) H(2) 0.984 1_555 1_555 no
C(4) C(5) 1.37(1) 1_555 1_555 yes
C(4) C(8) 1.50(1) 1_555 1_555 yes
C(5) C(6) 1.38(1) 1_555 1_555 yes
C(5) H(3) 0.985 1_555 1_555 no
C(6) H(4) 0.979 1_555 1_555 no
C(8) H(5) 0.946 1_555 1_555 no
C(8) H(6) 0.958 1_555 1_555 no
C(8) H(7) 0.946 1_555 1_555 no
C(9) C(10) 1.49(2) 1_555 1_555 yes
C(9) H(8) 0.966 1_555 1_555 no
C(9) H(9) 0.962 1_555 1_555 no
C(10) H(10) 0.934 1_555 1_555 no
C(10) H(11) 0.951 1_555 1_555 no
C(10) H(12) 0.929 1_555 1_555 no
C(11) C(12) 1.51(1) 1_555 1_555 yes
C(11) H(13) 0.958 1_555 1_555 no
C(11) H(14) 0.944 1_555 1_555 no
C(12) H(15) 0.963 1_555 1_555 no
C(12) H(16) 0.968 1_555 1_555 no
C(12) H(17) 0.937 1_555 1_555 no
C(13) C(14) 1.48(1) 1_555 1_555 yes
C(13) H(18) 0.955 1_555 1_555 no
C(13) H(19) 0.943 1_555 1_555 no
C(14) H(20) 0.957 1_555 1_555 no
C(14) H(21) 0.953 1_555 1_555 no
C(14) H(22) 0.940 1_555 1_555 no

loop_
_geom_contact_atom_site_label_1
_geom_contact_atom_site_label_2
_geom_contact_distance
_geom_contact_site_symmetry_1
_geom_contact_site_symmetry_2
O C(3) 3.416(10) 1_555 2_444
C(5) C(14) 3.58(2) 1_555 3_455

loop_
_geom_torsion_atom_site_label_1
_geom_torsion_atom_site_label_2
_geom_torsion_atom_site_label_3
_geom_torsion_atom_site_label_4
_geom_torsion
_geom_torsion_site_symmetry_1
_geom_torsion_site_symmetry_2
_geom_torsion_site_symmetry_3
_geom_torsion_site_symmetry_4
_geom_torsion_publ_flag
Pt S C(7) O 7.0(8) 1_555 1_555 1_555 1_555 yes
Pt S C(7) C(1) -172.0(4) 1_555 1_555 1_555 1_555 yes
Pt S C(7) O -7.0(8) 1_555 3_555 3_555 3_555 yes
Pt S C(7) C(1) 172.0(4) 1_555 3_555 3_555 3_555 yes
Pt P C(9) C(10) -55.1(8) 1_555 1_555 1_555 1_555 yes
Pt P C(11) C(12) 60(1) 1_555 1_555 1_555 1_555 yes
Pt P C(13) C(14) 179.7(8) 1_555 1_555 1_555 1_555 yes
Pt P C(9) C(10) 55.1(8) 1_555 3_555 3_555 3_555 yes
Pt P C(11) C(12) -60(1) 1_555 3_555 3_555 3_555 yes
Pt P C(13) C(14) -179.7(8) 1_555 3_555 3_555 3_555 yes
S Pt P C(9) -50.0(4) 1_555 1_555 1_555 1_555 yes
S Pt P C(11) 64.8(4) 1_555 1_555 1_555 1_555 yes
S Pt P C(13) -170.3(4) 1_555 1_555 1_555 1_555 yes
S Pt P C(9) -130.0(4) 1_555 1_555 3_555 3_555 yes
S Pt P C(11) 115.2(4) 1_555 1_555 3_555 3_555 yes
S Pt P C(13) -9.7(4) 1_555 1_555 3_555 3_555 yes
S C(7) C(1) C(2) -13.2(9) 1_555 1_555 1_555 1_555 yes
S C(7) C(1) C(6) 165.7(6) 1_555 1_555 1_555 1_555 yes
P Pt S C(7) -104.5(3) 1_555 1_555 1_555 1_555 yes
P Pt S C(7) -75.5(3) 1_555 1_555 3_555 3_555 yes
O C(7) C(1) C(2) 167.9(8) 1_555 1_555 1_555 1_555 yes
O C(7) C(1) C(6) -13(1) 1_555 1_555 1_555 1_555 yes
C(1) C(2) C(3) C(4) -1(1) 1_555 1_555 1_555 1_555 yes
C(1) C(6) C(5) C(4) -1(1) 1_555 1_555 1_555 1_555 yes
C(2) C(1) C(6) C(5) 0(1) 1_555 1_555 1_555 1_555 yes
C(2) C(3) C(4) C(5) 0(1) 1_555 1_555 1_555 1_555 yes
C(2) C(3) C(4) C(8) 179.3(8) 1_555 1_555 1_555 1_555 yes
C(3) C(2) C(1) C(6) 1(1) 1_555 1_555 1_555 1_555 yes
C(3) C(2) C(1) C(7) 179.9(7) 1_555 1_555 1_555 1_555 yes
C(3) C(4) C(5) C(6) 1(1) 1_555 1_555 1_555 1_555 yes
C(5) C(6) C(1) C(7) -178.5(7) 1_555 1_555 1_555 1_555 yes
C(6) C(5) C(4) C(8) -177.8(9) 1_555 1_555 1_555 1_555 yes
C(9) P C(11) C(12) -178.3(9) 1_555 1_555 1_555 1_555 yes
C(9) P C(13) C(14) 54(1) 1_555 1_555 1_555 1_555 yes
C(10) C(9) P C(11) -175.1(8) 1_555 1_555 1_555 1_555 yes
C(10) C(9) P C(13) 72.3(9) 1_555 1_555 1_555 1_555 yes
C(11) P C(13) C(14) -53(1) 1_555 1_555 1_555 1_555 yes
C(12) C(11) P C(13) -68.9(10) 1_555 1_555 1_555 1_555 yes
